data_4313518
loop_
_publ_author_name
'Gerard Roelfes'
'Vladislav Vrajmasu'
'Kui Chen'
'Raymond Y. N. Ho'
'Jan-Uwe Rohde'
'Charon Zondervan'
'Rene M. la Crois'
'Ebe P. Schudde'
'Martin Lutz'
'Anthony L. Spek'
'Ronald Hage'
'Ben L. Feringa'
'Eckard M\"unck'
'Lawrence Que Jr.'

_publ_contact_author_address
; Bijvoet Center for Biomolecular Research
  Dep. Crystal and Structural Chemistry
  Utrecht University
  Padualaan 8
  3584 CH Utrecht
  The Netherlands
;
_publ_contact_author_email m.lutz@chem.uu.nl
_publ_contact_author_fax '[+31] 30 2533940'
_publ_contact_author_name 'Martin Lutz'
_publ_contact_author_phone '[+31] 30 2533902'
_publ_section_title
;
 End-On and Side-On Peroxo Derivatives of Non-Heme Iron Complexes with
 Pentadentate Ligands: Models for Putative Intermediates in Biological
 Iron/Dioxygen Chemistry
;
_journal_name_full 'Inorganic Chemistry'
_journal_page_first 2639
_journal_page_last 2653
_journal_paper_doi 10.1021/ic034065p
_journal_volume 42
_journal_year 2003
_chemical_formula_moiety 'C21 H30 Fe N6, 2(Cl O4)'
_chemical_formula_sum 'C21 H30 Cl2 Fe N6 O8'
_chemical_formula_weight 621.26
_chemical_name_systematic
; 
 ? 
;
_space_group_IT_number 14
_symmetry_cell_setting monoclinic
_symmetry_space_group_name_Hall '-P 2ybc'
_symmetry_space_group_name_H-M 'P 1 21/c 1'
_atom_sites_solution_hydrogens difmap
_atom_sites_solution_primary direct
_atom_sites_solution_secondary difmap
_audit_creation_method SHELXL-97
_cell_angle_alpha 90.00
_cell_angle_beta 102.450(9)
_cell_angle_gamma 90.00
_cell_formula_units_Z 4
_cell_length_a 7.8890(10)
_cell_length_b 16.876(3)
_cell_length_c 20.467(2)
_cell_measurement_reflns_used 25
_cell_measurement_temperature 150(2)
_cell_measurement_theta_max 13.99
_cell_measurement_theta_min 11.45
_cell_volume 2660.8(6)
_computing_structure_refinement 'SHELXL-97 (Sheldrick, 1997)'
_computing_structure_solution 'SIR-97 (Altomare et al., 1997)'
_diffrn_ambient_temperature 150(2)
_diffrn_measured_fraction_theta_full 1.000
_diffrn_measured_fraction_theta_max 1.000
_diffrn_measurement_device_type 'Enraf-Nonius CAD4T'
_diffrn_measurement_method \w/2\q
_diffrn_radiation_monochromator graphite
_diffrn_radiation_source 'rotating anode'
_diffrn_radiation_type MoK\a
_diffrn_radiation_wavelength 0.71073
_diffrn_reflns_av_R_equivalents 0.0428
_diffrn_reflns_av_sigmaI/netI 0.0825
_diffrn_reflns_limit_h_max 2
_diffrn_reflns_limit_h_min -9
_diffrn_reflns_limit_k_max 0
_diffrn_reflns_limit_k_min -20
_diffrn_reflns_limit_l_max 24
_diffrn_reflns_limit_l_min -24
_diffrn_reflns_number 6203
_diffrn_reflns_theta_full 25.00
_diffrn_reflns_theta_max 25.00
_diffrn_reflns_theta_min 1.58
_diffrn_standards_decay_% 2
_diffrn_standards_interval_time 60
_diffrn_standards_number 3
_exptl_absorpt_coefficient_mu 0.824
_exptl_absorpt_correction_T_max 0.96
_exptl_absorpt_correction_T_min 0.85
_exptl_absorpt_correction_type empirical
_exptl_crystal_colour red
_exptl_crystal_density_diffrn 1.551
_exptl_crystal_density_method 'not measured'
_exptl_crystal_description block
_exptl_crystal_F_000 1288
_exptl_crystal_size_max 0.50
_exptl_crystal_size_mid 0.33
_exptl_crystal_size_min 0.18
_refine_diff_density_max 0.816
_refine_diff_density_min -0.691
_refine_diff_density_rms 0.095
_refine_ls_extinction_method none
_refine_ls_goodness_of_fit_ref 1.014
_refine_ls_hydrogen_treatment constraint
_refine_ls_matrix_type fullcycle
_refine_ls_number_parameters 370
_refine_ls_number_reflns 4689
_refine_ls_number_restraints 121
_refine_ls_restrained_S_all 1.092
_refine_ls_R_factor_all 0.1087
_refine_ls_R_factor_gt 0.0627
_refine_ls_shift/su_max 0.100
_refine_ls_shift/su_mean 0.003
_refine_ls_structure_factor_coef Fsqd
_refine_ls_weighting_details 'calc w=1/[\s^2^(Fo^2^)+(0.0558P)^2^+8.3977P] where P=(Fo^2^+2Fc^2^)/3'
_refine_ls_weighting_scheme calc
_refine_ls_wR_factor_gt 0.1339
_refine_ls_wR_factor_ref 0.1576
_reflns_number_gt 3110
_reflns_number_total 4689
_reflns_threshold_expression I>2\s(I)
_cod_data_source_file ic034065psi20030121_060937.cif
_cod_data_source_block s1957a
_cod_original_sg_symbol_H-M 'P 21/c'
_cod_database_code 4313518

loop_
_symmetry_equiv_pos_as_xyz
'x, y, z'
'-x, y+1/2, -z+1/2'
'-x, -y, -z'
'x, -y-1/2, z-1/2'

loop_
_atom_site_label
_atom_site_type_symbol
_atom_site_fract_x
_atom_site_fract_y
_atom_site_fract_z
_atom_site_U_iso_or_equiv
_atom_site_adp_type
_atom_site_occupancy
_atom_site_symmetry_multiplicity
_atom_site_calc_flag
_atom_site_refinement_flags
_atom_site_disorder_assembly
_atom_site_disorder_group
O3A O 1.0683(8) 0.1465(5) 0.1468(4) 0.059(2) Uani 0.65 1 d PDU . .
O4A O 0.8466(12) 0.0700(5) 0.1649(4) 0.063(2) Uani 0.65 1 d PDU . .
O8A O 0.2622(15) 0.5203(6) 0.0572(5) 0.099(4) Uani 0.65 1 d PDU . .
Fe1 Fe 0.34504(10) 0.25690(5) 0.39198(4) 0.0200(2) Uani 1 1 d . . .
N1 N 0.1713(6) 0.3094(3) 0.3218(2) 0.0222(10) Uani 1 1 d . . .
N2 N 0.4442(6) 0.2214(3) 0.3166(2) 0.0217(10) Uani 1 1 d . . .
N3 N 0.4780(6) 0.3538(3) 0.3859(2) 0.0217(10) Uani 1 1 d . . .
N4 N 0.1746(6) 0.1640(3) 0.3826(2) 0.0254(11) Uani 1 1 d . . .
N5 N 0.2076(6) 0.3022(3) 0.4573(2) 0.0264(11) Uani 1 1 d . . .
N6 N 0.5182(6) 0.2079(3) 0.4605(2) 0.0262(11) Uani 1 1 d . . .
C1 C 0.5522(7) 0.1615(3) 0.3104(3) 0.0267(13) Uani 1 1 d . . .
H1 H 0.5940 0.1285 0.3480 0.032 Uiso 1 1 calc R . .
C2 C 0.6043(7) 0.1464(4) 0.2520(3) 0.0287(14) Uani 1 1 d . . .
H2 H 0.6827 0.1042 0.2498 0.034 Uiso 1 1 calc R . .
C3 C 0.5430(8) 0.1921(4) 0.1971(3) 0.0345(15) Uani 1 1 d . . .
H3 H 0.5752 0.1810 0.1559 0.041 Uiso 1 1 calc R . .
C4 C 0.4331(8) 0.2551(4) 0.2019(3) 0.0320(14) Uani 1 1 d . . .
H4 H 0.3897 0.2881 0.1645 0.038 Uiso 1 1 calc R . .
C5 C 0.3888(7) 0.2684(3) 0.2622(3) 0.0228(12) Uani 1 1 d . . .
C6 C 0.2899(7) 0.3394(3) 0.2793(3) 0.0221(12) Uani 1 1 d . . .
H6 H 0.2281 0.3694 0.2391 0.026 Uiso 1 1 calc R . .
C7 C 0.4272(7) 0.3875(3) 0.3249(3) 0.0208(12) Uani 1 1 d . . .
C8 C 0.5045(8) 0.4543(3) 0.3057(3) 0.0304(14) Uani 1 1 d . . .
H8 H 0.4670 0.4758 0.2621 0.036 Uiso 1 1 calc R . .
C9 C 0.6383(8) 0.4893(4) 0.3517(3) 0.0362(16) Uani 1 1 d . . .
H9 H 0.6936 0.5358 0.3403 0.043 Uiso 1 1 calc R . .
C10 C 0.6902(8) 0.4559(4) 0.4143(3) 0.0328(15) Uani 1 1 d . . .
H10 H 0.7816 0.4791 0.4465 0.039 Uiso 1 1 calc R . .
C11 C 0.6085(7) 0.3889(4) 0.4297(3) 0.0254(13) Uani 1 1 d . . .
H11 H 0.6455 0.3662 0.4729 0.030 Uiso 1 1 calc R . .
C12 C 0.0398(8) 0.2504(4) 0.2871(3) 0.0338(14) Uani 1 1 d . . .
H12A H -0.0772 0.2669 0.2920 0.041 Uiso 1 1 calc R . .
H12B H 0.0400 0.2499 0.2387 0.041 Uiso 1 1 calc R . .
C13 C 0.0754(12) 0.1704(4) 0.3140(4) 0.063(3) Uani 1 1 d . . .
H13A H -0.0370 0.1431 0.3112 0.075 Uiso 1 1 calc R . .
H13B H 0.1388 0.1413 0.2847 0.075 Uiso 1 1 calc R . .
C14 C 0.0630(10) 0.1746(4) 0.4320(4) 0.052(2) Uani 1 1 d . . .
H14A H -0.0555 0.1891 0.4076 0.062 Uiso 1 1 calc R . .
H14B H 0.0549 0.1233 0.4546 0.062 Uiso 1 1 calc R . .
C15 C 0.1241(11) 0.2338(5) 0.4818(4) 0.062(2) Uani 1 1 d . . .
H15A H 0.2083 0.2090 0.5191 0.075 Uiso 1 1 calc R . .
H15B H 0.0248 0.2529 0.4999 0.075 Uiso 1 1 calc R . .
C16 C 0.0699(13) 0.3556(5) 0.4201(4) 0.067(3) Uani 1 1 d . . .
H16A H -0.0444 0.3300 0.4174 0.080 Uiso 1 1 calc R . .
H16B H 0.0709 0.4053 0.4458 0.080 Uiso 1 1 calc R . .
C17 C 0.0879(8) 0.3753(4) 0.3522(3) 0.0329(15) Uani 1 1 d . . .
H17A H 0.1589 0.4239 0.3536 0.039 Uiso 1 1 calc R . .
H17B H -0.0282 0.3863 0.3239 0.039 Uiso 1 1 calc R . .
C18 C 0.2529(10) 0.0840(4) 0.3929(4) 0.054(2) Uani 1 1 d . . .
H18A H 0.3618 0.0832 0.3772 0.082 Uiso 1 1 calc R . .
H18B H 0.1724 0.0451 0.3678 0.082 Uiso 1 1 calc R . .
H18C H 0.2765 0.0709 0.4407 0.082 Uiso 1 1 calc R . .
C19 C 0.3106(10) 0.3439(5) 0.5162(3) 0.059(2) Uani 1 1 d . . .
H19A H 0.2340 0.3610 0.5454 0.089 Uiso 1 1 calc R . .
H19B H 0.3669 0.3903 0.5014 0.089 Uiso 1 1 calc R . .
H19C H 0.3994 0.3080 0.5410 0.089 Uiso 1 1 calc R . .
C20 C 0.6156(8) 0.1766(4) 0.5024(3) 0.0272(13) Uani 1 1 d . . .
C21 C 0.7330(9) 0.1371(4) 0.5575(3) 0.0403(17) Uani 1 1 d . . .
H21A H 0.8290 0.1728 0.5764 0.060 Uiso 1 1 calc R . .
H21B H 0.7791 0.0890 0.5410 0.060 Uiso 1 1 calc R . .
H21C H 0.6699 0.1230 0.5921 0.060 Uiso 1 1 calc R . .
Cl1 Cl 0.9029(2) 0.10893(9) 0.11271(7) 0.0353(4) Uani 1 1 d D . .
O1 O 0.9548(6) 0.0613(3) 0.0634(2) 0.0438(12) Uani 1 1 d DU . .
O2 O 0.8112(8) 0.1770(3) 0.0861(3) 0.0667(17) Uani 1 1 d DU . .
Cl2 Cl 0.2487(2) 0.46441(9) 0.10721(8) 0.0368(4) Uani 1 1 d D . .
O5 O 0.1879(8) 0.5038(3) 0.1591(3) 0.0712(18) Uani 1 1 d DU . .
O6 O 0.1684(10) 0.3903(4) 0.0968(4) 0.114(3) Uani 1 1 d DU . .
O7 O 0.4286(7) 0.4487(5) 0.1343(4) 0.111(3) Uani 1 1 d DU . .
O3B O 0.984(2) 0.0916(10) 0.1787(4) 0.068(5) Uani 0.35 1 d PDU . .
O4B O 0.7369(12) 0.0677(7) 0.1082(8) 0.056(4) Uani 0.35 1 d PDU . .
O8B O 0.136(2) 0.4908(11) 0.0467(5) 0.093(7) Uani 0.35 1 d PDU . .

loop_
_atom_site_aniso_label
_atom_site_aniso_U_11
_atom_site_aniso_U_22
_atom_site_aniso_U_33
_atom_site_aniso_U_23
_atom_site_aniso_U_13
_atom_site_aniso_U_12
O3A 0.038(4) 0.082(6) 0.051(5) -0.036(4) -0.006(4) -0.006(4)
O4A 0.088(7) 0.051(5) 0.064(5) 0.018(4) 0.050(5) 0.024(5)
O8A 0.117(9) 0.108(9) 0.072(7) 0.054(6) 0.025(6) -0.012(7)
Fe1 0.0141(4) 0.0227(4) 0.0233(4) 0.0025(4) 0.0042(3) 0.0017(4)
N1 0.017(2) 0.020(2) 0.028(3) -0.001(2) 0.001(2) 0.001(2)
N2 0.015(2) 0.021(2) 0.028(3) 0.001(2) 0.003(2) 0.0009(19)
N3 0.013(2) 0.027(3) 0.024(2) -0.002(2) 0.003(2) 0.002(2)
N4 0.021(3) 0.023(3) 0.033(3) -0.001(2) 0.008(2) 0.000(2)
N5 0.023(3) 0.029(3) 0.029(3) -0.005(2) 0.011(2) -0.001(2)
N6 0.020(3) 0.028(3) 0.031(3) 0.006(2) 0.007(2) 0.002(2)
C1 0.021(3) 0.019(3) 0.040(4) 0.002(3) 0.007(3) -0.002(2)
C2 0.018(3) 0.027(3) 0.043(4) -0.010(3) 0.011(3) 0.005(3)
C3 0.028(3) 0.047(4) 0.030(3) -0.010(3) 0.008(3) 0.003(3)
C4 0.030(3) 0.046(4) 0.018(3) 0.004(3) 0.002(2) 0.007(3)
C5 0.016(3) 0.026(3) 0.025(3) 0.001(2) 0.000(2) -0.001(2)
C6 0.021(3) 0.022(3) 0.021(3) 0.004(2) 0.000(2) 0.002(2)
C7 0.014(3) 0.020(3) 0.027(3) 0.000(2) 0.001(2) 0.004(2)
C8 0.025(3) 0.025(3) 0.038(3) 0.004(3) 0.000(3) 0.003(3)
C9 0.025(3) 0.022(3) 0.061(5) 0.009(3) 0.009(3) -0.001(3)
C10 0.016(3) 0.034(4) 0.047(4) -0.007(3) 0.002(3) 0.000(3)
C11 0.015(3) 0.033(3) 0.028(3) -0.003(3) 0.004(2) -0.002(3)
C12 0.023(3) 0.030(3) 0.043(4) 0.001(3) -0.005(3) -0.004(3)
C13 0.082(6) 0.039(4) 0.048(4) 0.006(4) -0.025(4) -0.030(4)
C14 0.059(5) 0.049(5) 0.062(5) -0.008(4) 0.043(4) -0.024(4)
C15 0.072(6) 0.060(5) 0.073(5) -0.017(4) 0.054(5) -0.023(5)
C16 0.097(7) 0.059(5) 0.044(4) -0.002(4) 0.015(5) 0.050(5)
C17 0.022(3) 0.034(4) 0.043(4) 0.000(3) 0.007(3) 0.015(3)
C18 0.040(4) 0.023(4) 0.105(7) 0.003(4) 0.026(4) -0.001(3)
C19 0.042(4) 0.100(7) 0.037(4) -0.038(4) 0.010(4) -0.015(5)
C20 0.021(3) 0.030(3) 0.033(3) 0.005(3) 0.011(3) -0.002(3)
C21 0.037(4) 0.039(4) 0.040(4) 0.010(3) -0.001(3) 0.006(3)
Cl1 0.0420(9) 0.0375(9) 0.0317(8) 0.0047(7) 0.0197(7) 0.0172(8)
O1 0.045(3) 0.053(3) 0.035(2) -0.011(2) 0.013(2) 0.017(2)
O2 0.096(5) 0.046(3) 0.059(3) 0.007(3) 0.020(3) 0.035(3)
Cl2 0.0465(10) 0.0292(8) 0.0343(8) -0.0001(7) 0.0075(7) 0.0022(7)
O5 0.074(4) 0.073(4) 0.067(4) -0.025(3) 0.014(3) 0.018(3)
O6 0.117(6) 0.063(4) 0.145(7) -0.047(5) -0.009(5) -0.031(4)
O7 0.056(4) 0.107(6) 0.185(8) 0.031(6) 0.056(5) 0.019(4)
O3B 0.064(11) 0.092(13) 0.041(8) -0.011(8) -0.003(8) 0.016(10)
O4B 0.051(9) 0.035(8) 0.099(12) 0.009(8) 0.055(9) 0.010(7)
O8B 0.162(19) 0.083(13) 0.036(8) 0.029(9) 0.030(11) 0.061(13)

loop_
_atom_type_symbol
_atom_type_description
_atom_type_scat_dispersion_real
_atom_type_scat_dispersion_imag
_atom_type_scat_source
C C 0.0033 0.0016 'International Tables Vol C Tables 4.2.6.8 and 6.1.1.4'
H H 0.0000 0.0000 'International Tables Vol C Tables 4.2.6.8 and 6.1.1.4'
Cl Cl 0.1484 0.1585 'International Tables Vol C Tables 4.2.6.8 and 6.1.1.4'
Fe Fe 0.3463 0.8444 'International Tables Vol C Tables 4.2.6.8 and 6.1.1.4'
N N 0.0061 0.0033 'International Tables Vol C Tables 4.2.6.8 and 6.1.1.4'
O O 0.0106 0.0060 'International Tables Vol C Tables 4.2.6.8 and 6.1.1.4'

loop_
_geom_angle_atom_site_label_1
_geom_angle_atom_site_label_2
_geom_angle_atom_site_label_3
_geom_angle
_geom_angle_site_symmetry_1
_geom_angle_site_symmetry_3
_geom_angle_publ_flag
O3B O3A Cl1 58.2(4) . . ?
O3B O4A O4B 131.4(7) . . ?
O3B O4A Cl1 65.9(5) . . ?
O4B O4A Cl1 65.9(4) . . ?
O8B O8A Cl2 68.3(5) . . ?
N6 Fe1 N3 95.70(19) . . ?
N6 Fe1 N2 95.78(19) . . ?
N3 Fe1 N2 84.03(18) . . ?
N6 Fe1 N1 178.6(2) . . ?
N3 Fe1 N1 82.90(19) . . ?
N2 Fe1 N1 84.07(19) . . ?
N6 Fe1 N5 94.5(2) . . ?
N3 Fe1 N5 95.48(19) . . ?
N2 Fe1 N5 169.71(19) . . ?
N1 Fe1 N5 85.67(19) . . ?
N6 Fe1 N4 95.1(2) . . ?
N3 Fe1 N4 169.11(19) . . ?
N2 Fe1 N4 93.27(19) . . ?
N1 Fe1 N4 86.33(19) . . ?
N5 Fe1 N4 85.28(19) . . ?
C17 N1 C6 112.1(4) . . ?
C17 N1 C12 111.7(5) . . ?
C6 N1 C12 113.8(4) . . ?
C17 N1 Fe1 109.3(3) . . ?
C6 N1 Fe1 98.7(3) . . ?
C12 N1 Fe1 110.3(3) . . ?
C1 N2 C5 117.4(5) . . ?
C1 N2 Fe1 132.0(4) . . ?
C5 N2 Fe1 110.6(4) . . ?
C11 N3 C7 117.5(5) . . ?
C11 N3 Fe1 131.8(4) . . ?
C7 N3 Fe1 110.7(4) . . ?
C13 N4 C18 109.0(6) . . ?
C13 N4 C14 111.9(6) . . ?
C18 N4 C14 107.5(5) . . ?
C13 N4 Fe1 103.9(4) . . ?
C18 N4 Fe1 116.1(4) . . ?
C14 N4 Fe1 108.5(4) . . ?
C15 N5 C19 107.6(6) . . ?
C15 N5 C16 108.6(6) . . ?
C19 N5 C16 110.0(6) . . ?
C15 N5 Fe1 105.6(4) . . ?
C19 N5 Fe1 115.8(4) . . ?
C16 N5 Fe1 108.9(4) . . ?
C20 N6 Fe1 176.7(5) . . ?
N2 C1 C2 122.5(6) . . ?
N2 C1 H1 118.7 . . ?
C2 C1 H1 118.7 . . ?
C3 C2 C1 119.6(5) . . ?
C3 C2 H2 120.2 . . ?
C1 C2 H2 120.2 . . ?
C2 C3 C4 119.4(6) . . ?
C2 C3 H3 120.3 . . ?
C4 C3 H3 120.3 . . ?
C5 C4 C3 118.3(5) . . ?
C5 C4 H4 120.9 . . ?
C3 C4 H4 120.9 . . ?
N2 C5 C4 122.8(5) . . ?
N2 C5 C6 111.3(5) . . ?
C4 C5 C6 125.6(5) . . ?
N1 C6 C7 106.3(4) . . ?
N1 C6 C5 106.5(4) . . ?
C7 C6 C5 103.5(4) . . ?
N1 C6 H6 113.3 . . ?
C7 C6 H6 113.3 . . ?
C5 C6 H6 113.3 . . ?
N3 C7 C8 123.1(5) . . ?
N3 C7 C6 112.0(5) . . ?
C8 C7 C6 124.7(5) . . ?
C7 C8 C9 118.3(6) . . ?
C7 C8 H8 120.8 . . ?
C9 C8 H8 120.8 . . ?
C10 C9 C8 119.1(6) . . ?
C10 C9 H9 120.4 . . ?
C8 C9 H9 120.4 . . ?
C11 C10 C9 119.3(6) . . ?
C11 C10 H10 120.3 . . ?
C9 C10 H10 120.3 . . ?
N3 C11 C10 122.7(6) . . ?
N3 C11 H11 118.7 . . ?
C10 C11 H11 118.7 . . ?
C13 C12 N1 112.2(5) . . ?
C13 C12 H12A 109.2 . . ?
N1 C12 H12A 109.2 . . ?
C13 C12 H12B 109.2 . . ?
N1 C12 H12B 109.2 . . ?
H12A C12 H12B 107.9 . . ?
N4 C13 C12 116.8(6) . . ?
N4 C13 H13A 108.1 . . ?
C12 C13 H13A 108.1 . . ?
N4 C13 H13B 108.1 . . ?
C12 C13 H13B 108.1 . . ?
H13A C13 H13B 107.3 . . ?
C15 C14 N4 114.1(6) . . ?
C15 C14 H14A 108.7 . . ?
N4 C14 H14A 108.7 . . ?
C15 C14 H14B 108.7 . . ?
N4 C14 H14B 108.7 . . ?
H14A C14 H14B 107.6 . . ?
C14 C15 N5 114.2(6) . . ?
C14 C15 H15A 108.7 . . ?
N5 C15 H15A 108.7 . . ?
C14 C15 H15B 108.7 . . ?
N5 C15 H15B 108.7 . . ?
H15A C15 H15B 107.6 . . ?
C17 C16 N5 114.4(6) . . ?
C17 C16 H16A 108.7 . . ?
N5 C16 H16A 108.7 . . ?
C17 C16 H16B 108.7 . . ?
N5 C16 H16B 108.7 . . ?
H16A C16 H16B 107.6 . . ?
C16 C17 N1 111.6(5) . . ?
C16 C17 H17A 109.3 . . ?
N1 C17 H17A 109.3 . . ?
C16 C17 H17B 109.3 . . ?
N1 C17 H17B 109.3 . . ?
H17A C17 H17B 108.0 . . ?
N4 C18 H18A 109.5 . . ?
N4 C18 H18B 109.5 . . ?
H18A C18 H18B 109.5 . . ?
N4 C18 H18C 109.5 . . ?
H18A C18 H18C 109.5 . . ?
H18B C18 H18C 109.5 . . ?
N5 C19 H19A 109.5 . . ?
N5 C19 H19B 109.5 . . ?
H19A C19 H19B 109.5 . . ?
N5 C19 H19C 109.5 . . ?
H19A C19 H19C 109.5 . . ?
H19B C19 H19C 109.5 . . ?
N6 C20 C21 177.3(6) . . ?
C20 C21 H21A 109.5 . . ?
C20 C21 H21B 109.5 . . ?
H21A C21 H21B 109.5 . . ?
C20 C21 H21C 109.5 . . ?
H21A C21 H21C 109.5 . . ?
H21B C21 H21C 109.5 . . ?
O3B Cl1 O2 129.7(7) . . ?
O2 Cl1 O4A 117.2(4) . . ?
O3B Cl1 O1 115.3(7) . . ?
O2 Cl1 O1 113.0(3) . . ?
O4A Cl1 O1 117.6(4) . . ?
O3B Cl1 O4B 100.3(10) . . ?
O2 Cl1 O4B 89.1(6) . . ?
O1 Cl1 O4B 94.4(6) . . ?
O2 Cl1 O3A 99.3(4) . . ?
O4A Cl1 O3A 103.5(5) . . ?
O1 Cl1 O3A 102.5(4) . . ?
O6 Cl2 O8A 126.1(6) . . ?
O6 Cl2 O5 108.6(5) . . ?
O8A Cl2 O5 108.6(6) . . ?
O6 Cl2 O8B 88.3(9) . . ?
O5 Cl2 O8B 104.8(7) . . ?
O6 Cl2 O7 105.8(5) . . ?
O8A Cl2 O7 100.5(6) . . ?
O5 Cl2 O7 105.2(4) . . ?
O8B Cl2 O7 140.4(9) . . ?
O4A O3B O3A 129.5(7) . . ?
O4A O3B Cl1 66.8(5) . . ?
O3A O3B Cl1 64.5(5) . . ?
O4A O4B Cl1 60.9(4) . . ?
O8A O8B Cl2 66.6(6) . . ?

loop_
_geom_bond_atom_site_label_1
_geom_bond_atom_site_label_2
_geom_bond_distance
_geom_bond_site_symmetry_2
_geom_bond_publ_flag
O3A O3B 1.383(17) . ?
O3A Cl1 1.482(6) . ?
O4A O3B 1.121(17) . ?
O4A O4B 1.289(15) . ?
O4A Cl1 1.405(6) . ?
O8A O8B 1.09(2) . ?
O8A Cl2 1.412(6) . ?
Fe1 N6 1.921(5) . ?
Fe1 N3 1.962(5) . ?
Fe1 N2 1.968(5) . ?
Fe1 N1 1.970(5) . ?
Fe1 N5 2.043(5) . ?
Fe1 N4 2.047(5) . ?
N1 C17 1.494(7) . ?
N1 C6 1.496(7) . ?
N1 C12 1.502(7) . ?
N2 C1 1.345(7) . ?
N2 C5 1.359(7) . ?
N3 C11 1.346(7) . ?
N3 C7 1.353(7) . ?
N4 C13 1.456(8) . ?
N4 C18 1.481(8) . ?
N4 C14 1.488(8) . ?
N5 C15 1.471(8) . ?
N5 C19 1.479(8) . ?
N5 C16 1.488(9) . ?
N6 C20 1.149(7) . ?
C1 C2 1.370(8) . ?
C1 H1 0.9500 . ?
C2 C3 1.364(9) . ?
C2 H2 0.9500 . ?
C3 C4 1.389(9) . ?
C3 H3 0.9500 . ?
C4 C5 1.371(8) . ?
C4 H4 0.9500 . ?
C5 C6 1.512(8) . ?
C6 C7 1.506(7) . ?
C6 H6 1.0000 . ?
C7 C8 1.377(8) . ?
C8 C9 1.386(9) . ?
C8 H8 0.9500 . ?
C9 C10 1.379(9) . ?
C9 H9 0.9500 . ?
C10 C11 1.372(8) . ?
C10 H10 0.9500 . ?
C11 H11 0.9500 . ?
C12 C13 1.462(9) . ?
C12 H12A 0.9900 . ?
C12 H12B 0.9900 . ?
C13 H13A 0.9900 . ?
C13 H13B 0.9900 . ?
C14 C15 1.436(10) . ?
C14 H14A 0.9900 . ?
C14 H14B 0.9900 . ?
C15 H15A 0.9900 . ?
C15 H15B 0.9900 . ?
C16 C17 1.465(10) . ?
C16 H16A 0.9900 . ?
C16 H16B 0.9900 . ?
C17 H17A 0.9900 . ?
C17 H17B 0.9900 . ?
C18 H18A 0.9800 . ?
C18 H18B 0.9800 . ?
C18 H18C 0.9800 . ?
C19 H19A 0.9800 . ?
C19 H19B 0.9800 . ?
C19 H19C 0.9800 . ?
C20 C21 1.457(8) . ?
C21 H21A 0.9800 . ?
C21 H21B 0.9800 . ?
C21 H21C 0.9800 . ?
Cl1 O3B 1.395(7) . ?
Cl1 O2 1.403(4) . ?
Cl1 O1 1.419(4) . ?
Cl1 O4B 1.468(7) . ?
Cl2 O6 1.398(5) . ?
Cl2 O5 1.422(5) . ?
Cl2 O8B 1.430(8) . ?
Cl2 O7 1.432(5) . ?

loop_
_geom_torsion_atom_site_label_1
_geom_torsion_atom_site_label_2
_geom_torsion_atom_site_label_3
_geom_torsion_atom_site_label_4
_geom_torsion
_geom_torsion_site_symmetry_1
_geom_torsion_site_symmetry_2
_geom_torsion_site_symmetry_3
_geom_torsion_site_symmetry_4
_geom_torsion_publ_flag
N3 Fe1 N1 C17 -73.6(4) . . . . ?
N2 Fe1 N1 C17 -158.3(4) . . . . ?
N5 Fe1 N1 C17 22.4(4) . . . . ?
N4 Fe1 N1 C17 108.0(4) . . . . ?
N3 Fe1 N1 C6 43.6(3) . . . . ?
N2 Fe1 N1 C6 -41.1(3) . . . . ?
N5 Fe1 N1 C6 139.7(3) . . . . ?
N4 Fe1 N1 C6 -134.8(3) . . . . ?
N3 Fe1 N1 C12 163.2(4) . . . . ?
N2 Fe1 N1 C12 78.5(4) . . . . ?
N5 Fe1 N1 C12 -100.8(4) . . . . ?
N4 Fe1 N1 C12 -15.2(4) . . . . ?
N6 Fe1 N2 C1 21.5(5) . . . . ?
N3 Fe1 N2 C1 116.7(5) . . . . ?
N1 Fe1 N2 C1 -159.9(5) . . . . ?
N5 Fe1 N2 C1 -155.5(9) . . . . ?
N4 Fe1 N2 C1 -73.9(5) . . . . ?
N6 Fe1 N2 C5 -158.4(4) . . . . ?
N3 Fe1 N2 C5 -63.2(4) . . . . ?
N1 Fe1 N2 C5 20.2(4) . . . . ?
N5 Fe1 N2 C5 24.6(12) . . . . ?
N4 Fe1 N2 C5 106.2(4) . . . . ?
N6 Fe1 N3 C11 -22.8(5) . . . . ?
N2 Fe1 N3 C11 -118.0(5) . . . . ?
N1 Fe1 N3 C11 157.2(5) . . . . ?
N5 Fe1 N3 C11 72.3(5) . . . . ?
N4 Fe1 N3 C11 165.8(9) . . . . ?
N6 Fe1 N3 C7 154.8(4) . . . . ?
N2 Fe1 N3 C7 59.6(4) . . . . ?
N1 Fe1 N3 C7 -25.2(4) . . . . ?
N5 Fe1 N3 C7 -110.1(4) . . . . ?
N4 Fe1 N3 C7 -16.5(12) . . . . ?
N6 Fe1 N4 C13 -153.3(5) . . . . ?
N3 Fe1 N4 C13 18.1(12) . . . . ?
N2 Fe1 N4 C13 -57.2(5) . . . . ?
N1 Fe1 N4 C13 26.7(5) . . . . ?
N5 Fe1 N4 C13 112.6(5) . . . . ?
N6 Fe1 N4 C18 -33.6(5) . . . . ?
N3 Fe1 N4 C18 137.8(10) . . . . ?
N2 Fe1 N4 C18 62.5(5) . . . . ?
N1 Fe1 N4 C18 146.3(5) . . . . ?
N5 Fe1 N4 C18 -127.7(5) . . . . ?
N6 Fe1 N4 C14 87.6(5) . . . . ?
N3 Fe1 N4 C14 -101.1(11) . . . . ?
N2 Fe1 N4 C14 -176.3(5) . . . . ?
N1 Fe1 N4 C14 -92.5(5) . . . . ?
N5 Fe1 N4 C14 -6.6(5) . . . . ?
N6 Fe1 N5 C15 -71.2(5) . . . . ?
N3 Fe1 N5 C15 -167.4(5) . . . . ?
N2 Fe1 N5 C15 105.8(11) . . . . ?
N1 Fe1 N5 C15 110.1(5) . . . . ?
N4 Fe1 N5 C15 23.5(5) . . . . ?
N6 Fe1 N5 C19 47.7(5) . . . . ?
N3 Fe1 N5 C19 -48.5(5) . . . . ?
N2 Fe1 N5 C19 -135.3(10) . . . . ?
N1 Fe1 N5 C19 -130.9(5) . . . . ?
N4 Fe1 N5 C19 142.4(5) . . . . ?
N6 Fe1 N5 C16 172.3(5) . . . . ?
N3 Fe1 N5 C16 76.1(5) . . . . ?
N2 Fe1 N5 C16 -10.7(13) . . . . ?
N1 Fe1 N5 C16 -6.3(5) . . . . ?
N4 Fe1 N5 C16 -93.0(5) . . . . ?
C5 N2 C1 C2 -1.0(8) . . . . ?
Fe1 N2 C1 C2 179.1(4) . . . . ?
N2 C1 C2 C3 -1.3(9) . . . . ?
C1 C2 C3 C4 2.1(9) . . . . ?
C2 C3 C4 C5 -0.6(9) . . . . ?
C1 N2 C5 C4 2.5(8) . . . . ?
Fe1 N2 C5 C4 -177.5(5) . . . . ?
C1 N2 C5 C6 -171.9(5) . . . . ?
Fe1 N2 C5 C6 8.0(5) . . . . ?
C3 C4 C5 N2 -1.7(9) . . . . ?
C3 C4 C5 C6 171.9(5) . . . . ?
C17 N1 C6 C7 60.2(5) . . . . ?
C12 N1 C6 C7 -171.8(4) . . . . ?
Fe1 N1 C6 C7 -54.9(4) . . . . ?
C17 N1 C6 C5 170.1(4) . . . . ?
C12 N1 C6 C5 -61.9(5) . . . . ?
Fe1 N1 C6 C5 55.0(4) . . . . ?
N2 C5 C6 N1 -43.7(6) . . . . ?
C4 C5 C6 N1 142.0(6) . . . . ?
N2 C5 C6 C7 68.1(5) . . . . ?
C4 C5 C6 C7 -106.2(6) . . . . ?
C11 N3 C7 C8 1.1(8) . . . . ?
Fe1 N3 C7 C8 -176.9(4) . . . . ?
C11 N3 C7 C6 175.8(5) . . . . ?
Fe1 N3 C7 C6 -2.2(5) . . . . ?
N1 C6 C7 N3 39.6(6) . . . . ?
C5 C6 C7 N3 -72.5(5) . . . . ?
N1 C6 C7 C8 -145.8(5) . . . . ?
C5 C6 C7 C8 102.2(6) . . . . ?
N3 C7 C8 C9 -1.3(9) . . . . ?
C6 C7 C8 C9 -175.3(5) . . . . ?
C7 C8 C9 C10 0.6(9) . . . . ?
C8 C9 C10 C11 0.1(9) . . . . ?
C7 N3 C11 C10 -0.4(8) . . . . ?
Fe1 N3 C11 C10 177.1(4) . . . . ?
C9 C10 C11 N3 -0.2(9) . . . . ?
C17 N1 C12 C13 -122.1(7) . . . . ?
C6 N1 C12 C13 109.7(7) . . . . ?
Fe1 N1 C12 C13 -0.2(7) . . . . ?
C18 N4 C13 C12 -159.2(7) . . . . ?
C14 N4 C13 C12 82.0(8) . . . . ?
Fe1 N4 C13 C12 -34.9(9) . . . . ?
N1 C12 C13 N4 24.8(10) . . . . ?
C13 N4 C14 C15 -127.1(7) . . . . ?
C18 N4 C14 C15 113.2(8) . . . . ?
Fe1 N4 C14 C15 -13.0(8) . . . . ?
N4 C14 C15 N5 35.2(10) . . . . ?
C19 N5 C15 C14 -162.3(7) . . . . ?
C16 N5 C15 C14 78.6(8) . . . . ?
Fe1 N5 C15 C14 -38.0(8) . . . . ?
C15 N5 C16 C17 -126.4(7) . . . . ?
C19 N5 C16 C17 116.0(7) . . . . ?
Fe1 N5 C16 C17 -11.9(9) . . . . ?
N5 C16 C17 N1 30.8(10) . . . . ?
C6 N1 C17 C16 -143.2(6) . . . . ?
C12 N1 C17 C16 87.6(7) . . . . ?
Fe1 N1 C17 C16 -34.8(7) . . . . ?
O4B O4A Cl1 O3B -173.7(11) . . . . ?
O3B O4A Cl1 O2 -120.1(10) . . . . ?
O4B O4A Cl1 O2 66.2(7) . . . . ?
O3B O4A Cl1 O1 100.0(10) . . . . ?
O4B O4A Cl1 O1 -73.7(7) . . . . ?
O3B O4A Cl1 O4B 173.7(11) . . . . ?
O3B O4A Cl1 O3A -12.1(9) . . . . ?
O4B O4A Cl1 O3A 174.2(6) . . . . ?
O3B O3A Cl1 O2 131.6(8) . . . . ?
O3B O3A Cl1 O4A 10.6(8) . . . . ?
O3B O3A Cl1 O1 -112.2(8) . . . . ?
O3B O3A Cl1 O4B 22.2(15) . . . . ?
O8B O8A Cl2 O6 38.8(11) . . . . ?
O8B O8A Cl2 O5 -92.6(10) . . . . ?
O8B O8A Cl2 O7 157.3(10) . . . . ?
O4B O4A O3B O3A 24(2) . . . . ?
Cl1 O4A O3B O3A 16.5(11) . . . . ?
O4B O4A O3B Cl1 7.7(13) . . . . ?
Cl1 O3A O3B O4A -16.8(12) . . . . ?
O2 Cl1 O3B O4A 92.4(10) . . . . ?
O1 Cl1 O3B O4A -105.1(7) . . . . ?
O4B Cl1 O3B O4A -5.1(9) . . . . ?
O3A Cl1 O3B O4A 165.9(10) . . . . ?
O2 Cl1 O3B O3A -73.5(9) . . . . ?
O4A Cl1 O3B O3A -165.9(10) . . . . ?
O1 Cl1 O3B O3A 89.0(6) . . . . ?
O4B Cl1 O3B O3A -171.1(6) . . . . ?
O3B O4A O4B Cl1 -7.7(14) . . . . ?
O3B Cl1 O4B O4A 4.7(8) . . . . ?
O2 Cl1 O4B O4A -125.6(5) . . . . ?
O1 Cl1 O4B O4A 121.4(4) . . . . ?
O3A Cl1 O4B O4A -14.2(15) . . . . ?
O6 Cl2 O8B O8A -149.6(8) . . . . ?
O5 Cl2 O8B O8A 101.7(8) . . . . ?
O7 Cl2 O8B O8A -36.6(16) . . . . ?
